data_7224934
loop_
_publ_author_name
'Slabbert, C.'
'Rademeyer, M.'

_publ_section_title
;
 Structures and trends of neutral MXxsolvent4&#x2212;xtetrahedra and
 anionic [MX4]2&#x2212;tetrahalometallates of zinc(ii), cadmium(ii) and
 mercury(ii) with benzopyridine- and benzopyrazine-type N-donor ligands or
 cations
;
_journal_issue 24
_journal_name_full CrystEngComm
_journal_page_first 4555
_journal_paper_doi 10.1039/C6CE00568C
_journal_volume 18
_journal_year 2016
_chemical_formula_moiety
;
2(C9 H8 N), Cl4 Hg, 2(H2 O)
;
_chemical_formula_sum 'C18 H20 Cl4 Hg N2 O2'
_chemical_formula_weight 638.75
_chemical_name_common
;
bis(quinolinium) tetracholoromercurate(II) monohydrate
;
_chemical_name_systematic
;
bis(quinolinium) tetracholoromercurate(II) monohydrate
;
_space_group_crystal_system monoclinic
_space_group_IT_number 15
_space_group_name_Hall '-C 2yc'
_space_group_name_H-M_alt 'C 1 2/c 1'
_symmetry_space_group_name_Hall '-C 2yc'
_symmetry_space_group_name_H-M 'C 1 2/c 1'
_atom_sites_solution_hydrogens mixed
_atom_sites_solution_primary 'intrinsic phasing'
_atom_sites_solution_secondary difmap
_audit_creation_method SHELXL-2014
_audit_update_record
;
2016-03-09 deposited with the CCDC.
2016-04-14 downloaded from the CCDC.
;
_cell_angle_alpha 90
_cell_angle_beta 100.720(2)
_cell_angle_gamma 90
_cell_formula_units_Z 4
_cell_length_a 12.0377(9)
_cell_length_b 9.9002(7)
_cell_length_c 18.3254(13)
_cell_measurement_temperature 293(2)
_cell_volume 2145.8(3)
_computing_cell_refinement 'SAINT (Bruker, 2014)'
_computing_data_collection 'APEX2 (Bruker, 2014)'
_computing_data_reduction 'SAINT (Bruker, 2014)'
_computing_molecular_graphics
;
 ORTEP-3 for Windows (Farrugia, 1997),
 Mercury (Macrae <i>et al</i>., 2008)
;
_computing_publication_material 'SHELXL-2014, PLATON (Spek, 2009)'
_computing_structure_refinement 'SHELXTL, SHELXL-2014/7 (Sheldrick, 2015)'
_computing_structure_solution 'SHELXTS (Sheldrick, 2015)'
_diffrn_ambient_temperature 293(2)
_diffrn_detector_area_resol_mean 10.24
_diffrn_measured_fraction_theta_full 0.999
_diffrn_measured_fraction_theta_max 1.000
_diffrn_measurement_device_type 'Bruker kappa, Photon 100 CMOS'
_diffrn_measurement_method '\f and \w scans'
_diffrn_radiation_type MoK\a
_diffrn_radiation_wavelength 0.71073
_diffrn_reflns_av_R_equivalents 0.0348
_diffrn_reflns_av_unetI/netI 0.0110
_diffrn_reflns_Laue_measured_fraction_full 0.999
_diffrn_reflns_Laue_measured_fraction_max 1.000
_diffrn_reflns_limit_h_max 14
_diffrn_reflns_limit_h_min -14
_diffrn_reflns_limit_k_max 12
_diffrn_reflns_limit_k_min -12
_diffrn_reflns_limit_l_max 22
_diffrn_reflns_limit_l_min -22
_diffrn_reflns_number 40959
_diffrn_reflns_point_group_measured_fraction_full 0.999
_diffrn_reflns_point_group_measured_fraction_max 1.000
_diffrn_reflns_theta_full 25.242
_diffrn_reflns_theta_max 26.360
_diffrn_reflns_theta_min 2.262
_exptl_absorpt_coefficient_mu 7.687
_exptl_absorpt_correction_T_max 0.7479
_exptl_absorpt_correction_T_min 0.5244
_exptl_absorpt_correction_type multi-scan
_exptl_absorpt_process_details 'SADABS (Bruker, 2014)'
_exptl_crystal_colour colourless
_exptl_crystal_density_diffrn 1.977
_exptl_crystal_density_method 'not measured'
_exptl_crystal_description block
_exptl_crystal_F_000 1224
_exptl_crystal_size_max 0.152
_exptl_crystal_size_mid 0.15
_exptl_crystal_size_min 0.083
_refine_diff_density_max 0.676
_refine_diff_density_min -0.239
_refine_diff_density_rms 0.061
_refine_ls_extinction_method none
_refine_ls_goodness_of_fit_ref 1.094
_refine_ls_hydrogen_treatment mixed
_refine_ls_matrix_type full
_refine_ls_number_parameters 135
_refine_ls_number_reflns 2196
_refine_ls_number_restraints 1
_refine_ls_restrained_S_all 1.094
_refine_ls_R_factor_all 0.0127
_refine_ls_R_factor_gt 0.0119
_refine_ls_shift/su_max 0.001
_refine_ls_shift/su_mean 0.000
_refine_ls_structure_factor_coef Fsqd
_refine_ls_weighting_details 'w=1/[\s^2^(Fo^2^)+(0.0155P)^2^+2.1707P] where P=(Fo^2^+2Fc^2^)/3'
_refine_ls_weighting_scheme calc
_refine_ls_wR_factor_gt 0.0292
_refine_ls_wR_factor_ref 0.0295
_reflns_Friedel_coverage 0.000
_reflns_number_gt 2148
_reflns_number_total 2196
_reflns_threshold_expression 'I > 2\s(I)'
_cod_data_source_file c6ce00568c2.cif
_cod_data_source_block shelx
_cod_depositor_comments 'Adding full bibliography for 7224924--7224939.cif.'
_cod_database_code 7224934
_shelx_space_group_comment
;
The symmetry employed for this shelxl refinement is uniquely defined
by the following loop, which should always be used as a source of
symmetry information in preference to the above space-group names.
They are only intended as comments.
;
_shelxl_version_number 2014-3

loop_
_space_group_symop_operation_xyz
'x, y, z'
'-x, y, -z+1/2'
'x+1/2, y+1/2, z'
'-x+1/2, y+1/2, -z+1/2'
'-x, -y, -z'
'x, -y, z-1/2'
'-x+1/2, -y+1/2, -z'
'x+1/2, -y+1/2, z-1/2'

loop_
_atom_site_label
_atom_site_type_symbol
_atom_site_fract_x
_atom_site_fract_y
_atom_site_fract_z
_atom_site_U_iso_or_equiv
_atom_site_adp_type
_atom_site_occupancy
_atom_site_site_symmetry_order
_atom_site_calc_flag
_atom_site_refinement_flags_posn
_atom_site_refinement_flags_adp
_atom_site_refinement_flags_occupancy
Hg1 Hg 0.5000 0.35173(2) 0.2500 0.02326(4) Uani 1 2 d S T P
Cl1 Cl 0.33516(4) 0.20697(5) 0.19212(3) 0.02728(10) Uani 1 1 d . . .
Cl2 Cl 0.42580(4) 0.47767(5) 0.34450(3) 0.03046(11) Uani 1 1 d . . .
C1 C 0.37230(16) 0.12281(17) 0.52991(10) 0.0195(4) Uani 1 1 d . . .
N1 N 0.43656(15) 0.15263(15) 0.59819(9) 0.0220(3) Uani 1 1 d D . .
O1 O 0.15219(14) 0.3915(2) 0.27680(8) 0.0291(3) Uani 1 1 d . . .
C6 C 0.41895(17) 0.14917(17) 0.46616(10) 0.0200(4) Uani 1 1 d . . .
C9 C 0.53966(17) 0.20320(19) 0.60666(11) 0.0249(4) Uani 1 1 d . . .
H9 H 0.5798 0.2213 0.6541 0.030 Uiso 1 1 calc R U .
C2 C 0.26309(16) 0.06933(19) 0.52430(11) 0.0252(4) Uani 1 1 d . . .
H2 H 0.2334 0.0521 0.5667 0.030 Uiso 1 1 calc R U .
C3 C 0.20127(17) 0.0431(2) 0.45550(12) 0.0294(4) Uani 1 1 d . . .
H3 H 0.1288 0.0078 0.4512 0.035 Uiso 1 1 calc R U .
C5 C 0.35190(18) 0.12002(19) 0.39593(11) 0.0248(4) Uani 1 1 d . . .
H5 H 0.3806 0.1359 0.3530 0.030 Uiso 1 1 calc R U .
C4 C 0.24570(18) 0.0689(2) 0.39087(11) 0.0290(4) Uani 1 1 d . . .
H4 H 0.2021 0.0508 0.3444 0.035 Uiso 1 1 calc R U .
C8 C 0.58873(17) 0.22959(19) 0.54511(11) 0.0253(4) Uani 1 1 d . . .
H8 H 0.6615 0.2649 0.5513 0.030 Uiso 1 1 calc R U .
C7 C 0.52920(16) 0.20329(19) 0.47560(11) 0.0229(4) Uani 1 1 d . . .
H7 H 0.5615 0.2211 0.4343 0.028 Uiso 1 1 calc R U .
H1N1 H 0.407(2) 0.139(2) 0.6363(11) 0.029(6) Uiso 1 1 d D . .
H1O1 H 0.165(3) 0.464(4) 0.2790(18) 0.052(10) Uiso 1 1 d . . .
H2O1 H 0.207(3) 0.360(3) 0.2731(19) 0.054(10) Uiso 1 1 d . . .

loop_
_atom_site_aniso_label
_atom_site_aniso_U_11
_atom_site_aniso_U_22
_atom_site_aniso_U_33
_atom_site_aniso_U_23
_atom_site_aniso_U_13
_atom_site_aniso_U_12
Hg1 0.01847(6) 0.02966(6) 0.02258(6) 0.000 0.00622(4) 0.000
Cl1 0.0234(2) 0.0325(2) 0.0247(2) -0.00044(19) 0.00144(17) -0.00757(18)
Cl2 0.0255(2) 0.0334(3) 0.0347(3) -0.0100(2) 0.01143(19) 0.00183(19)
C1 0.0252(9) 0.0143(8) 0.0194(9) 0.0013(7) 0.0052(7) 0.0050(7)
N1 0.0304(9) 0.0200(8) 0.0169(8) 0.0021(6) 0.0080(7) 0.0032(6)
O1 0.0268(8) 0.0378(9) 0.0236(7) -0.0007(7) 0.0075(6) -0.0028(7)
C6 0.0266(9) 0.0149(8) 0.0192(9) 0.0012(7) 0.0061(7) 0.0040(7)
C9 0.0309(10) 0.0194(9) 0.0222(9) -0.0004(8) -0.0006(8) 0.0022(8)
C2 0.0262(9) 0.0219(9) 0.0299(10) 0.0032(8) 0.0115(8) 0.0035(8)
C3 0.0230(9) 0.0224(9) 0.0418(12) 0.0013(9) 0.0033(8) 0.0004(8)
C5 0.0357(11) 0.0208(9) 0.0179(9) 0.0002(7) 0.0046(8) 0.0028(8)
C4 0.0335(10) 0.0233(10) 0.0267(10) -0.0024(8) -0.0033(8) 0.0016(8)
C8 0.0242(9) 0.0226(9) 0.0289(10) 0.0010(8) 0.0041(8) -0.0015(7)
C7 0.0281(10) 0.0196(9) 0.0230(9) 0.0037(7) 0.0099(8) 0.0024(8)

loop_
_atom_type_symbol
_atom_type_description
_atom_type_scat_dispersion_real
_atom_type_scat_dispersion_imag
_atom_type_scat_source
C C 0.0033 0.0016 'International Tables Vol C Tables 4.2.6.8 and 6.1.1.4'
H H 0.0000 0.0000 'International Tables Vol C Tables 4.2.6.8 and 6.1.1.4'
N N 0.0061 0.0033 'International Tables Vol C Tables 4.2.6.8 and 6.1.1.4'
Cl Cl 0.1484 0.1585 'International Tables Vol C Tables 4.2.6.8 and 6.1.1.4'
Hg Hg -2.3894 9.2266 'International Tables Vol C Tables 4.2.6.8 and 6.1.1.4'
O O 0.0106 0.0060 'International Tables Vol C Tables 4.2.6.8 and 6.1.1.4'

loop_
_geom_angle_atom_site_label_1
_geom_angle_atom_site_label_2
_geom_angle_atom_site_label_3
_geom_angle
_geom_angle_site_symmetry_1
_geom_angle_site_symmetry_3
Cl2 Hg1 Cl2 118.38(3) 2_655 .
Cl2 Hg1 Cl1 103.099(17) 2_655 2_655
Cl2 Hg1 Cl1 110.896(17) . 2_655
Cl2 Hg1 Cl1 110.898(17) 2_655 .
Cl2 Hg1 Cl1 103.099(17) . .
Cl1 Hg1 Cl1 110.58(2) 2_655 .
N1 C1 C2 120.56(17) . .
N1 C1 C6 118.05(17) . .
C2 C1 C6 121.39(18) . .
C9 N1 C1 123.07(17) . .
C9 N1 H1N1 119.5(17) . .
C1 N1 H1N1 117.4(17) . .
H1O1 O1 H2O1 103(3) . .
C1 C6 C7 118.59(17) . .
C1 C6 C5 117.86(18) . .
C7 C6 C5 123.55(18) . .
N1 C9 C8 120.48(18) . .
N1 C9 H9 119.8 . .
C8 C9 H9 119.8 . .
C3 C2 C1 118.81(18) . .
C3 C2 H2 120.6 . .
C1 C2 H2 120.6 . .
C2 C3 C4 120.98(19) . .
C2 C3 H3 119.5 . .
C4 C3 H3 119.5 . .
C4 C5 C6 120.45(18) . .
C4 C5 H5 119.8 . .
C6 C5 H5 119.8 . .
C5 C4 C3 120.51(18) . .
C5 C4 H4 119.7 . .
C3 C4 H4 119.7 . .
C7 C8 C9 119.48(18) . .
C7 C8 H8 120.3 . .
C9 C8 H8 120.3 . .
C8 C7 C6 120.33(18) . .
C8 C7 H7 119.8 . .
C6 C7 H7 119.8 . .

loop_
_geom_bond_atom_site_label_1
_geom_bond_atom_site_label_2
_geom_bond_distance
_geom_bond_site_symmetry_2
Hg1 Cl2 2.4345(5) 2_655
Hg1 Cl2 2.4345(5) .
Hg1 Cl1 2.5166(5) 2_655
Hg1 Cl1 2.5166(5) .
C1 N1 1.375(3) .
C1 C2 1.403(3) .
C1 C6 1.411(3) .
N1 C9 1.320(3) .
N1 H1N1 0.853(17) .
O1 H1O1 0.73(3) .
O1 H2O1 0.74(4) .
C6 C7 1.412(3) .
C6 C5 1.416(3) .
C9 C8 1.392(3) .
C9 H9 0.9300 .
C2 C3 1.364(3) .
C2 H2 0.9300 .
C3 C4 1.411(3) .
C3 H3 0.9300 .
C5 C4 1.362(3) .
C5 H5 0.9300 .
C4 H4 0.9300 .
C8 C7 1.365(3) .
C8 H8 0.9300 .
C7 H7 0.9300 .

loop_
_geom_hbond_atom_site_label_D
_geom_hbond_atom_site_label_H
_geom_hbond_atom_site_label_A
_geom_hbond_distance_DH
_geom_hbond_distance_HA
_geom_hbond_distance_DA
_geom_hbond_angle_DHA
_geom_hbond_site_symmetry_A
C9 H9 O1 0.93 2.52 3.296(2) 141.5 8_556
C2 H2 Cl2 0.93 2.75 3.6334(19) 158.9 7_556
N1 H1N1 O1 0.853(17) 1.885(17) 2.737(2) 177(3) 7_556
O1 H1O1 Cl1 0.73(3) 2.46(3) 3.173(2) 164(3) 4
O1 H2O1 Cl1 0.74(4) 2.78(4) 3.4450(19) 150(3) .
O1 H2O1 Cl2 0.74(4) 2.95(4) 3.4051(17) 122(3) .

loop_
_geom_torsion_atom_site_label_1
_geom_torsion_atom_site_label_2
_geom_torsion_atom_site_label_3
_geom_torsion_atom_site_label_4
_geom_torsion
C2 C1 N1 C9 -179.92(17)
C6 C1 N1 C9 -0.7(3)
N1 C1 C6 C7 0.6(2)
C2 C1 C6 C7 179.86(16)
N1 C1 C6 C5 -179.17(16)
C2 C1 C6 C5 0.1(3)
C1 N1 C9 C8 0.2(3)
N1 C1 C2 C3 178.94(17)
C6 C1 C2 C3 -0.3(3)
C1 C2 C3 C4 0.1(3)
C1 C6 C5 C4 0.3(3)
C7 C6 C5 C4 -179.46(18)
C6 C5 C4 C3 -0.5(3)
C2 C3 C4 C5 0.3(3)
N1 C9 C8 C7 0.3(3)
C9 C8 C7 C6 -0.3(3)
C1 C6 C7 C8 -0.2(3)
C5 C6 C7 C8 179.63(18)
